data_1508139
loop_
_publ_author_name
'Zhao, Haiyan'
'Gabba\"i, Fran\,cois P'

_publ_section_title
;
 A bidentate Lewis acid with a telluronium ion as an anion-binding site.
;
_journal_issue 11
_journal_name_full 'Nature chemistry'
_journal_page_first 984
_journal_page_last 990
_journal_paper_doi 10.1038/nchem.838
_journal_volume 2
_journal_year 2010
_chemical_formula_moiety 'C35 H36 B S, C F3 O3 S'
_chemical_formula_sum 'C36 H36 B F3 O3 S2'
_chemical_formula_weight 648.58
_chemical_melting_point ?
_chemical_name_common None
_chemical_name_systematic
; 
 ? 
;
_space_group_IT_number 2
_symmetry_cell_setting triclinic
_symmetry_space_group_name_Hall '-P 1'
_symmetry_space_group_name_H-M 'P -1'
_atom_sites_solution_hydrogens geom
_atom_sites_solution_primary direct
_atom_sites_solution_secondary difmap
_audit_creation_method SHELXL-97
_cell_angle_alpha 90.939(7)
_cell_angle_beta 102.507(6)
_cell_angle_gamma 100.441(6)
_cell_formula_units_Z 2
_cell_length_a 8.632(5)
_cell_length_b 10.482(6)
_cell_length_c 18.755(10)
_cell_measurement_reflns_used 2979
_cell_measurement_temperature 110(2)
_cell_measurement_theta_max 48.341
_cell_measurement_theta_min 4.428
_cell_volume 1626.5(16)
_computing_cell_refinement 'Bruker APEX-II'
_computing_data_collection 'Bruker APEX-II'
_computing_data_reduction 'Bruker APEX-II'
_computing_molecular_graphics 'Bruker SHELXTL'
_computing_publication_material 'Bruker SHELXTL'
_computing_structure_refinement 'SHELXL-97 (Sheldrick, 2008)'
_computing_structure_solution 'SHELXS-97 (Sheldrick, 2008)'
_diffrn_ambient_temperature 110(2)
_diffrn_measured_fraction_theta_full 0.996
_diffrn_measured_fraction_theta_max 0.996
_diffrn_measurement_device_type 'BRUKE APEX-II CCD'
_diffrn_measurement_method 'phi and omega scans'
_diffrn_radiation_monochromator graphite
_diffrn_radiation_source 'fine-focus sealed tube'
_diffrn_radiation_type MoK\a
_diffrn_radiation_wavelength 0.71073
_diffrn_reflns_av_R_equivalents 0.1139
_diffrn_reflns_av_sigmaI/netI 0.1144
_diffrn_reflns_limit_h_max 10
_diffrn_reflns_limit_h_min -10
_diffrn_reflns_limit_k_max 12
_diffrn_reflns_limit_k_min -12
_diffrn_reflns_limit_l_max 23
_diffrn_reflns_limit_l_min -23
_diffrn_reflns_number 17159
_diffrn_reflns_theta_full 26.00
_diffrn_reflns_theta_max 26.00
_diffrn_reflns_theta_min 1.98
_exptl_absorpt_coefficient_mu 0.216
_exptl_absorpt_correction_T_max 0.9745
_exptl_absorpt_correction_T_min 0.9662
_exptl_absorpt_correction_type multi-scan
_exptl_absorpt_process_details SADABS
_exptl_crystal_colour Yellow
_exptl_crystal_density_diffrn 1.324
_exptl_crystal_density_method 'not measured'
_exptl_crystal_description Block
_exptl_crystal_F_000 680
_exptl_crystal_size_max 0.16
_exptl_crystal_size_mid 0.12
_exptl_crystal_size_min 0.12
_refine_diff_density_max 0.394
_refine_diff_density_min -0.422
_refine_diff_density_rms 0.076
_refine_ls_extinction_method none
_refine_ls_goodness_of_fit_ref 0.907
_refine_ls_hydrogen_treatment constr
_refine_ls_matrix_type full
_refine_ls_number_parameters 406
_refine_ls_number_reflns 6378
_refine_ls_number_restraints 0
_refine_ls_restrained_S_all 0.907
_refine_ls_R_factor_all 0.0910
_refine_ls_R_factor_gt 0.0582
_refine_ls_shift/su_max 0.000
_refine_ls_shift/su_mean 0.000
_refine_ls_structure_factor_coef Fsqd
_refine_ls_weighting_details 'calc w=1/[\s^2^(Fo^2^)+(0.0690P)^2^+0.0000P] where P=(Fo^2^+2Fc^2^)/3'
_refine_ls_weighting_scheme calc
_refine_ls_wR_factor_gt 0.1386
_refine_ls_wR_factor_ref 0.1502
_reflns_number_gt 3964
_reflns_number_total 6378
_reflns_threshold_expression I>2sigma(I)
_cod_data_source_file nchem.838-s7.cif
_cod_data_source_block '[2]OTf'
_cod_depositor_comments
;
The following automatic conversions were performed:

'_chemical_melting_point' value 'None' was changed to '?' - the value
is undefined or not given.

'_symmetry_cell_setting' value
'Triclinic' changed to 'triclinic' according to
/home/saulius/struct/CIF-dictionaries/cif_core.dic dictionary named
'cif_core.dic' version 2.4.1 from
2010-06-29.

'_exptl_absorpt_correction_type' value 'Multi-scan'
changed to 'multi-scan' according to
/home/saulius/struct/CIF-dictionaries/cif_core.dic dictionary named
'cif_core.dic' version 2.4.1 from 2010-06-29.

Automatic conversion script
Id: cif_fix_values 1891 2012-01-12 08:04:46Z andrius 
;
_cod_original_cell_volume 1626.5(15)
_cod_database_code 1508139
_plat250_alert_2_c
;
PROBLEM: Large U3/U1 Ratio for Average U(i,j) Tensor ....   2.16,
RESPONSE: This can be attributed to the slight disorder of anion.
;
_plat244_alert_4_c
;
PROBLEM: Low 'Solvent' Ueq as Compared to Neighbors of S2,
RESPONSE: This can be attributed to the slight disorder of anion.
;

loop_
_symmetry_equiv_pos_as_xyz
'x, y, z'
'-x, -y, -z'

loop_
_atom_site_label
_atom_site_type_symbol
_atom_site_fract_x
_atom_site_fract_y
_atom_site_fract_z
_atom_site_U_iso_or_equiv
_atom_site_adp_type
_atom_site_occupancy
_atom_site_symmetry_multiplicity
_atom_site_calc_flag
_atom_site_refinement_flags
S1 S 0.36840(8) 0.29361(7) 0.31757(4) 0.02286(19) Uani 1 1 d .
S2 S 0.76505(10) 0.69624(8) 0.42258(4) 0.0343(2) Uani 1 1 d .
C1 C 0.1464(3) 0.1449(3) 0.17003(14) 0.0210(6) Uani 1 1 d .
C2 C 0.0665(3) 0.0579(3) 0.11117(16) 0.0265(7) Uani 1 1 d .
H2A H 0.1026 0.0665 0.0668 0.032 Uiso 1 1 calc R
C3 C -0.0634(3) -0.0412(3) 0.11357(16) 0.0296(7) Uani 1 1 d .
H3A H -0.1139 -0.0977 0.0716 0.036 Uiso 1 1 calc R
C4 C -0.1175(3) -0.0567(3) 0.17633(17) 0.0298(7) Uani 1 1 d .
H4A H -0.2096 -0.1214 0.1772 0.036 Uiso 1 1 calc R
C5 C -0.0931(3) 0.0000(3) 0.30617(16) 0.0298(7) Uani 1 1 d .
H5A H -0.1843 -0.0663 0.3060 0.036 Uiso 1 1 calc R
C6 C -0.0169(4) 0.0721(3) 0.36981(17) 0.0331(7) Uani 1 1 d .
H6A H -0.0568 0.0584 0.4130 0.040 Uiso 1 1 calc R
C7 C 0.1201(3) 0.1657(3) 0.37004(16) 0.0298(7) Uani 1 1 d .
H7A H 0.1761 0.2142 0.4142 0.036 Uiso 1 1 calc R
C8 C 0.1753(3) 0.1888(3) 0.30732(15) 0.0243(6) Uani 1 1 d .
C9 C 0.0981(3) 0.1222(2) 0.23888(15) 0.0208(6) Uani 1 1 d .
C10 C -0.0383(3) 0.0226(3) 0.24045(15) 0.0244(6) Uani 1 1 d .
C11 C 0.3639(3) 0.2425(3) 0.09225(14) 0.0210(6) Uani 1 1 d .
C12 C 0.3464(3) 0.2987(3) 0.02342(15) 0.0252(6) Uani 1 1 d .
C13 C 0.4481(3) 0.2784(3) -0.02257(15) 0.0273(7) Uani 1 1 d .
H13A H 0.4348 0.3163 -0.0687 0.033 Uiso 1 1 calc R
C14 C 0.5682(3) 0.2047(3) -0.00341(16) 0.0283(7) Uani 1 1 d .
C15 C 0.5815(3) 0.1487(3) 0.06313(16) 0.0264(7) Uani 1 1 d .
H15A H 0.6606 0.0959 0.0766 0.032 Uiso 1 1 calc R
C16 C 0.4848(3) 0.1658(3) 0.11122(15) 0.0235(6) Uani 1 1 d .
C17 C 0.5175(4) 0.1076(3) 0.18475(16) 0.0311(7) Uani 1 1 d .
H17A H 0.6043 0.0579 0.1874 0.047 Uiso 1 1 calc R
H17B H 0.4193 0.0498 0.1911 0.047 Uiso 1 1 calc R
H17C H 0.5503 0.1772 0.2235 0.047 Uiso 1 1 calc R
C18 C 0.6816(4) 0.1883(3) -0.05264(18) 0.0411(8) Uani 1 1 d .
H18A H 0.7567 0.1332 -0.0299 0.062 Uiso 1 1 calc R
H18B H 0.7427 0.2736 -0.0600 0.062 Uiso 1 1 calc R
H18C H 0.6189 0.1474 -0.1000 0.062 Uiso 1 1 calc R
C19 C 0.2209(4) 0.3799(3) -0.00215(16) 0.0336(7) Uani 1 1 d .
H19A H 0.2286 0.4096 -0.0508 0.050 Uiso 1 1 calc R
H19B H 0.2390 0.4553 0.0323 0.050 Uiso 1 1 calc R
H19C H 0.1132 0.3279 -0.0047 0.050 Uiso 1 1 calc R
C20 C 0.2460(3) 0.4103(3) 0.17042(14) 0.0212(6) Uani 1 1 d .
C21 C 0.0973(3) 0.4487(3) 0.17412(15) 0.0235(6) Uani 1 1 d .
C22 C 0.0974(4) 0.5745(3) 0.19885(15) 0.0271(7) Uani 1 1 d .
H22A H -0.0030 0.5987 0.1998 0.032 Uiso 1 1 calc R
C23 C 0.2380(4) 0.6657(3) 0.22218(15) 0.0265(7) Uani 1 1 d .
C24 C 0.3819(4) 0.6304(3) 0.21555(15) 0.0270(7) Uani 1 1 d .
H24A H 0.4794 0.6926 0.2296 0.032 Uiso 1 1 calc R
C25 C 0.3884(3) 0.5075(3) 0.18921(14) 0.0226(6) Uani 1 1 d .
C26 C 0.5543(3) 0.4821(3) 0.18543(16) 0.0296(7) Uani 1 1 d .
H26A H 0.6350 0.5619 0.2007 0.044 Uiso 1 1 calc R
H26B H 0.5535 0.4547 0.1351 0.044 Uiso 1 1 calc R
H26C H 0.5813 0.4135 0.2180 0.044 Uiso 1 1 calc R
C27 C 0.2375(4) 0.7989(3) 0.25292(19) 0.0404(8) Uani 1 1 d .
H27A H 0.3486 0.8481 0.2665 0.061 Uiso 1 1 calc R
H27B H 0.1912 0.7911 0.2963 0.061 Uiso 1 1 calc R
H27C H 0.1725 0.8443 0.2160 0.061 Uiso 1 1 calc R
C28 C -0.0648(3) 0.3589(3) 0.15015(17) 0.0315(7) Uani 1 1 d .
H28A H -0.1504 0.4045 0.1572 0.047 Uiso 1 1 calc R
H28B H -0.0668 0.2822 0.1794 0.047 Uiso 1 1 calc R
H28C H -0.0825 0.3317 0.0983 0.047 Uiso 1 1 calc R
C29 C 0.4919(3) 0.2206(3) 0.38864(15) 0.0253(7) Uani 1 1 d .
C30 C 0.5029(4) 0.0934(3) 0.37533(17) 0.0352(8) Uani 1 1 d .
H30A H 0.4407 0.0466 0.3316 0.042 Uiso 1 1 calc R
C31 C 0.6039(4) 0.0343(3) 0.42536(19) 0.0437(9) Uani 1 1 d .
H31A H 0.6105 -0.0538 0.4166 0.052 Uiso 1 1 calc R
C32 C 0.6957(4) 0.1028(4) 0.4882(2) 0.0476(10) Uani 1 1 d .
H32A H 0.7667 0.0624 0.5225 0.057 Uiso 1 1 calc R
C33 C 0.6844(4) 0.2294(4) 0.50127(19) 0.0508(10) Uani 1 1 d .
H33A H 0.7478 0.2757 0.5450 0.061 Uiso 1 1 calc R
C34 C 0.5820(4) 0.2918(3) 0.45184(17) 0.0382(8) Uani 1 1 d .
H34A H 0.5741 0.3796 0.4610 0.046 Uiso 1 1 calc R
C35 C 0.3425(4) 0.4412(3) 0.35977(16) 0.0294(7) Uani 1 1 d .
H35A H 0.2752 0.4864 0.3237 0.044 Uiso 1 1 calc R
H35B H 0.4483 0.4972 0.3781 0.044 Uiso 1 1 calc R
H35C H 0.2898 0.4204 0.4006 0.044 Uiso 1 1 calc R
C36 C 0.8722(5) 0.5904(4) 0.3822(2) 0.0595(11) Uani 1 1 d .
F1 F 0.7700(3) 0.4836(2) 0.34857(12) 0.0661(6) Uani 1 1 d .
O1 O 0.6967(3) 0.6144(2) 0.47254(12) 0.0482(6) Uani 1 1 d .
O2 O 0.8882(3) 0.8043(2) 0.45582(12) 0.0458(6) Uani 1 1 d .
B1 B 0.2560(4) 0.2680(3) 0.14691(16) 0.0224(7) Uani 1 1 d .
F2 F 0.9851(3) 0.5519(3) 0.43072(18) 0.1061(10) Uani 1 1 d .
O3 O 0.6513(3) 0.7249(3) 0.36066(14) 0.0696(8) Uani 1 1 d .
F3 F 0.9406(4) 0.6501(3) 0.33242(17) 0.1296(14) Uani 1 1 d .

loop_
_atom_site_aniso_label
_atom_site_aniso_U_11
_atom_site_aniso_U_22
_atom_site_aniso_U_33
_atom_site_aniso_U_23
_atom_site_aniso_U_13
_atom_site_aniso_U_12
S1 0.0236(4) 0.0231(4) 0.0211(4) 0.0020(3) 0.0058(3) 0.0011(3)
S2 0.0379(5) 0.0317(4) 0.0273(4) 0.0013(3) 0.0042(4) -0.0052(4)
C1 0.0209(14) 0.0208(15) 0.0227(15) -0.0002(12) 0.0052(12) 0.0074(12)
C2 0.0294(16) 0.0258(16) 0.0247(16) -0.0002(12) 0.0074(13) 0.0046(13)
C3 0.0319(17) 0.0240(16) 0.0289(17) -0.0063(13) 0.0025(14) 0.0004(13)
C4 0.0235(16) 0.0218(16) 0.0414(19) -0.0006(13) 0.0062(14) -0.0015(13)
C5 0.0224(15) 0.0306(17) 0.0367(18) 0.0070(14) 0.0105(13) 0.0009(13)
C6 0.0303(17) 0.0401(19) 0.0286(17) 0.0051(14) 0.0116(14) -0.0005(15)
C7 0.0286(16) 0.0376(18) 0.0231(16) 0.0003(13) 0.0084(13) 0.0030(14)
C8 0.0215(15) 0.0260(16) 0.0261(16) 0.0047(12) 0.0068(12) 0.0043(12)
C9 0.0211(14) 0.0177(14) 0.0265(15) 0.0037(12) 0.0083(12) 0.0073(12)
C10 0.0194(15) 0.0247(15) 0.0310(16) 0.0055(12) 0.0074(12) 0.0066(12)
C11 0.0225(15) 0.0190(14) 0.0205(14) 0.0005(11) 0.0057(12) -0.0001(12)
C12 0.0268(16) 0.0220(15) 0.0245(15) 0.0008(12) 0.0051(12) -0.0004(12)
C13 0.0333(17) 0.0264(16) 0.0222(15) 0.0076(12) 0.0093(13) 0.0016(13)
C14 0.0310(17) 0.0271(16) 0.0270(16) -0.0009(13) 0.0139(13) -0.0022(13)
C15 0.0240(16) 0.0253(15) 0.0319(17) 0.0020(13) 0.0097(13) 0.0060(12)
C16 0.0263(15) 0.0207(15) 0.0240(15) -0.0004(12) 0.0084(12) 0.0028(12)
C17 0.0339(17) 0.0366(18) 0.0285(17) 0.0085(14) 0.0119(14) 0.0149(14)
C18 0.050(2) 0.045(2) 0.0362(19) 0.0064(16) 0.0236(16) 0.0132(17)
C19 0.0433(19) 0.0333(17) 0.0271(17) 0.0065(14) 0.0099(14) 0.0117(15)
C20 0.0211(15) 0.0231(15) 0.0195(14) 0.0040(11) 0.0050(12) 0.0033(12)
C21 0.0243(15) 0.0247(15) 0.0227(15) 0.0044(12) 0.0066(12) 0.0057(12)
C22 0.0285(16) 0.0265(16) 0.0292(16) 0.0052(13) 0.0086(13) 0.0100(13)
C23 0.0384(18) 0.0205(15) 0.0221(15) 0.0040(12) 0.0081(13) 0.0080(13)
C24 0.0336(17) 0.0203(15) 0.0249(16) 0.0054(12) 0.0045(13) 0.0010(13)
C25 0.0267(15) 0.0219(15) 0.0188(15) 0.0047(12) 0.0044(12) 0.0040(12)
C26 0.0239(16) 0.0284(16) 0.0347(17) 0.0015(13) 0.0060(13) 0.0006(13)
C27 0.053(2) 0.0235(17) 0.046(2) -0.0009(15) 0.0112(17) 0.0095(15)
C28 0.0207(16) 0.0292(17) 0.0434(19) -0.0003(14) 0.0043(14) 0.0055(13)
C29 0.0224(15) 0.0283(16) 0.0244(16) 0.0042(13) 0.0074(12) -0.0004(12)
C30 0.047(2) 0.0315(18) 0.0293(17) 0.0036(14) 0.0108(15) 0.0094(15)
C31 0.048(2) 0.044(2) 0.050(2) 0.0199(18) 0.0228(19) 0.0209(18)
C32 0.0310(19) 0.062(3) 0.054(2) 0.031(2) 0.0107(17) 0.0169(18)
C33 0.041(2) 0.058(3) 0.040(2) 0.0114(18) -0.0109(17) -0.0015(18)
C34 0.0359(18) 0.0312(18) 0.0392(19) 0.0032(15) -0.0042(15) 0.0002(15)
C35 0.0382(18) 0.0221(15) 0.0276(16) 0.0034(13) 0.0078(14) 0.0045(13)
C36 0.057(3) 0.061(3) 0.057(3) -0.016(2) 0.025(2) -0.012(2)
F1 0.0832(16) 0.0537(14) 0.0560(14) -0.0220(11) 0.0198(12) -0.0043(12)
O1 0.0625(16) 0.0379(13) 0.0442(14) -0.0034(11) 0.0305(12) -0.0125(12)
O2 0.0502(14) 0.0362(13) 0.0401(14) -0.0032(11) 0.0059(11) -0.0147(11)
B1 0.0196(16) 0.0297(18) 0.0155(16) 0.0002(13) -0.0017(13) 0.0054(14)
F2 0.0604(17) 0.109(2) 0.140(3) -0.043(2) -0.0085(18) 0.0352(17)
O3 0.081(2) 0.0534(17) 0.0512(16) 0.0030(13) -0.0270(14) 0.0030(15)
F3 0.167(3) 0.113(2) 0.123(3) -0.032(2) 0.124(2) -0.043(2)

loop_
_atom_type_symbol
_atom_type_description
_atom_type_scat_dispersion_real
_atom_type_scat_dispersion_imag
_atom_type_scat_source
C C 0.0033 0.0016 'International Tables Vol C Tables 4.2.6.8 and 6.1.1.4'
H H 0.0000 0.0000 'International Tables Vol C Tables 4.2.6.8 and 6.1.1.4'
B B 0.0013 0.0007 'International Tables Vol C Tables 4.2.6.8 and 6.1.1.4'
O O 0.0106 0.0060 'International Tables Vol C Tables 4.2.6.8 and 6.1.1.4'
F F 0.0171 0.0103 'International Tables Vol C Tables 4.2.6.8 and 6.1.1.4'
S S 0.1246 0.1234 'International Tables Vol C Tables 4.2.6.8 and 6.1.1.4'

loop_
_geom_angle_atom_site_label_1
_geom_angle_atom_site_label_2
_geom_angle_atom_site_label_3
_geom_angle
C8 S1 C29 101.92(13)
C8 S1 C35 103.66(14)
C29 S1 C35 105.11(14)
O3 S2 O1 114.89(17)
O3 S2 O2 115.06(15)
O1 S2 O2 115.21(14)
O3 S2 C36 102.4(2)
O1 S2 C36 102.40(17)
O2 S2 C36 104.36(17)
C2 C1 C9 116.9(2)
C2 C1 B1 112.9(2)
C9 C1 B1 129.3(2)
C1 C2 C3 123.7(3)
C1 C2 H2A 118.1
C3 C2 H2A 118.1
C4 C3 C2 119.6(3)
C4 C3 H3A 120.2
C2 C3 H3A 120.2
C3 C4 C10 120.8(3)
C3 C4 H4A 119.6
C10 C4 H4A 119.6
C6 C5 C10 121.2(3)
C6 C5 H5A 119.4
C10 C5 H5A 119.4
C5 C6 C7 118.8(3)
C5 C6 H6A 120.6
C7 C6 H6A 120.6
C8 C7 C6 120.9(3)
C8 C7 H7A 119.6
C6 C7 H7A 119.6
C7 C8 C9 123.3(3)
C7 C8 S1 116.4(2)
C9 C8 S1 119.9(2)
C8 C9 C10 115.0(2)
C8 C9 C1 126.2(2)
C10 C9 C1 118.8(2)
C4 C10 C5 119.5(3)
C4 C10 C9 119.8(3)
C5 C10 C9 120.7(3)
C12 C11 C16 117.9(2)
C12 C11 B1 121.0(2)
C16 C11 B1 121.1(2)
C13 C12 C11 119.6(3)
C13 C12 C19 118.4(3)
C11 C12 C19 122.0(2)
C14 C13 C12 122.4(3)
C14 C13 H13A 118.8
C12 C13 H13A 118.8
C15 C14 C13 117.2(3)
C15 C14 C18 121.1(3)
C13 C14 C18 121.7(3)
C14 C15 C16 123.0(3)
C14 C15 H15A 118.5
C16 C15 H15A 118.5
C15 C16 C11 119.9(3)
C15 C16 C17 118.5(3)
C11 C16 C17 121.6(2)
C16 C17 H17A 109.5
C16 C17 H17B 109.5
H17A C17 H17B 109.5
C16 C17 H17C 109.5
H17A C17 H17C 109.5
H17B C17 H17C 109.5
C14 C18 H18A 109.5
C14 C18 H18B 109.5
H18A C18 H18B 109.5
C14 C18 H18C 109.5
H18A C18 H18C 109.5
H18B C18 H18C 109.5
C12 C19 H19A 109.5
C12 C19 H19B 109.5
H19A C19 H19B 109.5
C12 C19 H19C 109.5
H19A C19 H19C 109.5
H19B C19 H19C 109.5
C25 C20 C21 116.9(2)
C25 C20 B1 120.3(2)
C21 C20 B1 122.8(2)
C22 C21 C20 120.0(3)
C22 C21 C28 117.2(2)
C20 C21 C28 122.8(2)
C23 C22 C21 122.6(3)
C23 C22 H22A 118.7
C21 C22 H22A 118.7
C22 C23 C24 117.4(3)
C22 C23 C27 122.2(3)
C24 C23 C27 120.4(3)
C25 C24 C23 122.4(3)
C25 C24 H24A 118.8
C23 C24 H24A 118.8
C24 C25 C20 120.4(3)
C24 C25 C26 116.7(2)
C20 C25 C26 122.9(2)
C25 C26 H26A 109.5
C25 C26 H26B 109.5
H26A C26 H26B 109.5
C25 C26 H26C 109.5
H26A C26 H26C 109.5
H26B C26 H26C 109.5
C23 C27 H27A 109.5
C23 C27 H27B 109.5
H27A C27 H27B 109.5
C23 C27 H27C 109.5
H27A C27 H27C 109.5
H27B C27 H27C 109.5
C21 C28 H28A 109.5
C21 C28 H28B 109.5
H28A C28 H28B 109.5
C21 C28 H28C 109.5
H28A C28 H28C 109.5
H28B C28 H28C 109.5
C30 C29 C34 121.4(3)
C30 C29 S1 116.9(2)
C34 C29 S1 121.5(2)
C31 C30 C29 119.9(3)
C31 C30 H30A 120.1
C29 C30 H30A 120.1
C30 C31 C32 120.0(3)
C30 C31 H31A 120.0
C32 C31 H31A 120.0
C33 C32 C31 119.9(3)
C33 C32 H32A 120.0
C31 C32 H32A 120.0
C32 C33 C34 121.4(3)
C32 C33 H33A 119.3
C34 C33 H33A 119.3
C29 C34 C33 117.3(3)
C29 C34 H34A 121.3
C33 C34 H34A 121.3
S1 C35 H35A 109.5
S1 C35 H35B 109.5
H35A C35 H35B 109.5
S1 C35 H35C 109.5
H35A C35 H35C 109.5
H35B C35 H35C 109.5
F2 C36 F3 107.9(4)
F2 C36 F1 107.5(4)
F3 C36 F1 107.1(3)
F2 C36 S2 112.5(3)
F3 C36 S2 110.7(3)
F1 C36 S2 110.8(3)
C20 B1 C11 120.8(2)
C20 B1 C1 122.1(2)
C11 B1 C1 116.8(2)

loop_
_geom_bond_atom_site_label_1
_geom_bond_atom_site_label_2
_geom_bond_distance
S1 C8 1.792(3)
S1 C29 1.793(3)
S1 C35 1.798(3)
S2 O3 1.424(3)
S2 O1 1.430(2)
S2 O2 1.433(2)
S2 C36 1.819(4)
C1 C2 1.391(4)
C1 C9 1.451(4)
C1 B1 1.582(4)
C2 C3 1.393(4)
C2 H2A 0.9500
C3 C4 1.359(4)
C3 H3A 0.9500
C4 C10 1.417(4)
C4 H4A 0.9500
C5 C6 1.371(4)
C5 C10 1.421(4)
C5 H5A 0.9500
C6 C7 1.392(4)
C6 H6A 0.9500
C7 C8 1.371(4)
C7 H7A 0.9500
C8 C9 1.418(4)
C9 C10 1.431(4)
C11 C12 1.417(4)
C11 C16 1.420(4)
C11 B1 1.576(4)
C12 C13 1.396(4)
C12 C19 1.500(4)
C13 C14 1.392(4)
C13 H13A 0.9500
C14 C15 1.379(4)
C14 C18 1.513(4)
C15 C16 1.385(4)
C15 H15A 0.9500
C16 C17 1.508(4)
C17 H17A 0.9800
C17 H17B 0.9800
C17 H17C 0.9800
C18 H18A 0.9800
C18 H18B 0.9800
C18 H18C 0.9800
C19 H19A 0.9800
C19 H19B 0.9800
C19 H19C 0.9800
C20 C25 1.421(4)
C20 C21 1.428(4)
C20 B1 1.570(4)
C21 C22 1.390(4)
C21 C28 1.511(4)
C22 C23 1.383(4)
C22 H22A 0.9500
C23 C24 1.389(4)
C23 C27 1.503(4)
C24 C25 1.387(4)
C24 H24A 0.9500
C25 C26 1.519(4)
C26 H26A 0.9800
C26 H26B 0.9800
C26 H26C 0.9800
C27 H27A 0.9800
C27 H27B 0.9800
C27 H27C 0.9800
C28 H28A 0.9800
C28 H28B 0.9800
C28 H28C 0.9800
C29 C30 1.376(4)
C29 C34 1.389(4)
C30 C31 1.373(4)
C30 H30A 0.9500
C31 C32 1.376(5)
C31 H31A 0.9500
C32 C33 1.370(5)
C32 H32A 0.9500
C33 C34 1.394(4)
C33 H33A 0.9500
C34 H34A 0.9500
C35 H35A 0.9800
C35 H35B 0.9800
C35 H35C 0.9800
C36 F2 1.309(5)
C36 F3 1.316(4)
C36 F1 1.344(4)

loop_
_geom_torsion_atom_site_label_1
_geom_torsion_atom_site_label_2
_geom_torsion_atom_site_label_3
_geom_torsion_atom_site_label_4
_geom_torsion
C9 C1 C2 C3 5.3(4)
B1 C1 C2 C3 -164.7(3)
C1 C2 C3 C4 -0.3(4)
C2 C3 C4 C10 -3.2(4)
C10 C5 C6 C7 -2.3(4)
C5 C6 C7 C8 2.1(5)
C6 C7 C8 C9 0.9(4)
C6 C7 C8 S1 -171.0(2)
C29 S1 C8 C7 51.6(2)
C35 S1 C8 C7 -57.4(3)
C29 S1 C8 C9 -120.6(2)
C35 S1 C8 C9 130.5(2)
C7 C8 C9 C10 -3.4(4)
S1 C8 C9 C10 168.17(19)
C7 C8 C9 C1 177.7(3)
S1 C8 C9 C1 -10.7(4)
C2 C1 C9 C8 172.1(3)
B1 C1 C9 C8 -19.9(4)
C2 C1 C9 C10 -6.7(4)
B1 C1 C9 C10 161.3(3)
C3 C4 C10 C5 -177.0(3)
C3 C4 C10 C9 1.5(4)
C6 C5 C10 C4 178.1(3)
C6 C5 C10 C9 -0.4(4)
C8 C9 C10 C4 -175.4(2)
C1 C9 C10 C4 3.6(4)
C8 C9 C10 C5 3.1(4)
C1 C9 C10 C5 -177.9(2)
C16 C11 C12 C13 -0.7(4)
B1 C11 C12 C13 177.5(3)
C16 C11 C12 C19 179.2(3)
B1 C11 C12 C19 -2.6(4)
C11 C12 C13 C14 -0.3(4)
C19 C12 C13 C14 179.8(3)
C12 C13 C14 C15 1.5(4)
C12 C13 C14 C18 -177.5(3)
C13 C14 C15 C16 -1.8(4)
C18 C14 C15 C16 177.2(3)
C14 C15 C16 C11 0.9(4)
C14 C15 C16 C17 -175.8(3)
C12 C11 C16 C15 0.4(4)
B1 C11 C16 C15 -177.8(2)
C12 C11 C16 C17 177.0(3)
B1 C11 C16 C17 -1.2(4)
C25 C20 C21 C22 -3.2(4)
B1 C20 C21 C22 176.8(2)
C25 C20 C21 C28 175.1(2)
B1 C20 C21 C28 -4.9(4)
C20 C21 C22 C23 -1.5(4)
C28 C21 C22 C23 -179.9(3)
C21 C22 C23 C24 4.3(4)
C21 C22 C23 C27 -176.3(3)
C22 C23 C24 C25 -2.3(4)
C27 C23 C24 C25 178.3(3)
C23 C24 C25 C20 -2.5(4)
C23 C24 C25 C26 -179.6(3)
C21 C20 C25 C24 5.2(4)
B1 C20 C25 C24 -174.9(2)
C21 C20 C25 C26 -177.9(2)
B1 C20 C25 C26 2.1(4)
C8 S1 C29 C30 59.1(2)
C35 S1 C29 C30 166.9(2)
C8 S1 C29 C34 -125.7(3)
C35 S1 C29 C34 -17.8(3)
C34 C29 C30 C31 0.4(5)
S1 C29 C30 C31 175.6(2)
C29 C30 C31 C32 -0.9(5)
C30 C31 C32 C33 0.9(5)
C31 C32 C33 C34 -0.4(5)
C30 C29 C34 C33 0.1(5)
S1 C29 C34 C33 -174.9(2)
C32 C33 C34 C29 -0.1(5)
O3 S2 C36 F2 179.9(3)
O1 S2 C36 F2 -60.8(3)
O2 S2 C36 F2 59.7(3)
O3 S2 C36 F3 59.1(3)
O1 S2 C36 F3 178.4(3)
O2 S2 C36 F3 -61.2(3)
O3 S2 C36 F1 -59.7(3)
O1 S2 C36 F1 59.6(3)
O2 S2 C36 F1 -179.9(3)
C25 C20 B1 C11 -43.9(4)
C21 C20 B1 C11 136.1(3)
C25 C20 B1 C1 142.4(3)
C21 C20 B1 C1 -37.6(4)
C12 C11 B1 C20 -53.5(4)
C16 C11 B1 C20 124.7(3)
C12 C11 B1 C1 120.6(3)
C16 C11 B1 C1 -61.3(3)
C2 C1 B1 C20 129.5(3)
C9 C1 B1 C20 -38.9(4)
C2 C1 B1 C11 -44.5(3)
C9 C1 B1 C11 147.2(3)
